data_2200568
loop_
_publ_author_name
'Oswald M. Peeters  '
'Norbert M. Blaton  '
'Camiel J. De Ranter  '

_publ_section_title
(+)-<i>N</i>-{4-[(1<i>S</i>,2<i>S</i>)-2-(Dimethylamino)-1-(1<i>H</i>-imidazol-1-yl)propyl]phenyl}-2-benzothiazolamine
_journal_issue 8
_journal_name_full 'Acta Crystallographica Section E'
_journal_page_first o723
_journal_page_last o724
_journal_paper_doi 10.1107/S1600536801011230
_journal_volume 57
_journal_year 2001
_chemical_formula_moiety 'C21 H23 N5 S1'
_chemical_formula_sum 'C21 H23 N5 S'
_chemical_formula_weight 377.51
_chemical_name_systematic
;
N-{4-[(1S,2S)-2-(Dimethylamino)-1-(1H-imidazol-1-yl)propyl]phenyl}-
2-benzothiazolamine
;
_space_group_IT_number 19
_symmetry_cell_setting orthorhombic
_symmetry_space_group_name_Hall 'P 2ac 2ab'
_symmetry_space_group_name_H-M 'P 21 21 21'
_cell_angle_alpha 90.00
_cell_angle_beta 90.00
_cell_angle_gamma 90.00
_cell_formula_units_Z 4
_cell_length_a 9.4442(9)
_cell_length_b 13.7250(10)
_cell_length_c 15.7030(10)
_cell_measurement_reflns_used 37
_cell_measurement_temperature 293
_cell_measurement_theta_max 26.6
_cell_measurement_theta_min 5.6
_cell_volume 2035.4(3)
_computing_cell_refinement 'XSCANS (Siemens, 1996)'
_computing_data_collection 'XSCANS (Siemens, 1996)'
_computing_data_reduction 'XSCANS (Siemens, 1996)'
_computing_molecular_graphics 'DIAMOND (Bergerhoff, 1996)'
_computing_publication_material 'PARST (Nardelli, 1983)'
_computing_structure_refinement 'SHELXL-97 (Sheldrick, 1997)'
_computing_structure_solution 'SIR92 (Altomare et al, 1994)'
_diffrn_measurement_device_type 'Siemens P4 four-circle diffractometer'
_diffrn_measurement_method '\w/2\q scan'
_diffrn_radiation_type 'Cu K\a'
_diffrn_radiation_wavelength 1.54184
_diffrn_reflns_av_R_equivalents .023
_diffrn_reflns_limit_h_max 9
_diffrn_reflns_limit_h_min -9
_diffrn_reflns_limit_k_max 16
_diffrn_reflns_limit_k_min -16
_diffrn_reflns_limit_l_max 19
_diffrn_reflns_limit_l_min -19
_diffrn_reflns_number 3908
_diffrn_reflns_theta_max 69.18
_diffrn_standards_decay_% none
_diffrn_standards_interval_count 100
_diffrn_standards_number 3
_exptl_absorpt_coefficient_mu 1.52
_exptl_absorpt_correction_T_max .886
_exptl_absorpt_correction_T_min .625
_exptl_absorpt_correction_type psi-scan
_exptl_absorpt_process_details 'XEMP (Siemens, 1989)'
_exptl_crystal_colour colourless
_exptl_crystal_density_diffrn 1.232
_exptl_crystal_density_method 'not measured'
_exptl_crystal_description prism
_exptl_crystal_F_000 800
_exptl_crystal_size_max .30
_exptl_crystal_size_mid .24
_exptl_crystal_size_min .08
_refine_diff_density_max .17
_refine_diff_density_min -.18
_refine_ls_abs_structure_details 'Flack (1983). 847 Friedel pairs.'
_refine_ls_abs_structure_Flack .01(3)
_refine_ls_extinction_coef .0023(4)
_refine_ls_extinction_method 'SHELXL97 (Sheldrick, 1997)'
_refine_ls_goodness_of_fit_all 1.07
_refine_ls_goodness_of_fit_ref 1.07
_refine_ls_hydrogen_treatment constr
_refine_ls_matrix_type full
_refine_ls_number_parameters 248
_refine_ls_number_reflns 3370
_refine_ls_R_factor_all .058
_refine_ls_R_factor_gt .049
_refine_ls_shift/su_max .001
_refine_ls_structure_factor_coef Fsqd
_refine_ls_weighting_details
;
w=1/[\s^2^(Fo^2^)+(0.0806P)^2^+ 0.5545P]  where P=(Fo^2^+2Fc^2^)/3
;
_refine_ls_weighting_scheme calc
_refine_ls_wR_factor_all .145
_refine_ls_wR_factor_ref .145
_reflns_number_gt 2912
_reflns_number_total 3370
_reflns_threshold_expression I>2\s(I)
_cod_data_source_file ya6034.cif
_cod_data_source_block I
_cod_depositor_comments
;
The following automatic conversions were performed:
'_symmetry_cell_setting' value 'Orthorhombic' changed to 'orthorhombic'
according to '/home/saulius/struct/CIF-dictionaries/cif_core.dic'
dictionary named 'cif_core.dic' version 2.4.1 from 2010-06-29.

Automatic conversion script
Id: cif_fix_enum 1527 2010-12-29 10:47:43Z saulius 

The following automatic conversions were performed:

'_symmetry_cell_setting' value 'Orthorhombic' changed to
'orthorhombic' according to
/home/saulius/struct/CIF-dictionaries/cif_core.dic dictionary named
'cif_core.dic' version 2.4.1 from 2010-06-29.

Automatic conversion script
Id: cif_fix_values 1715 2011-07-08 13:25:40Z adriana 
;
_cod_original_formula_sum 'C21 H23 N5 S1'
_cod_database_code 2200568

loop_
_symmetry_equiv_pos_as_xyz
X,Y,Z
1/2-X,-Y,1/2+Z
1/2+X,1/2-Y,-Z
-X,1/2+Y,1/2-Z

loop_
_atom_site_label
_atom_site_fract_x
_atom_site_fract_y
_atom_site_fract_z
_atom_site_U_iso_or_equiv
_atom_site_adp_type
_atom_site_calc_flag
_atom_site_calc_attached_atom
_atom_site_refinement_flags
_atom_site_type_symbol
N1 .1766(4) .1146(2) .8725(2) .0660(10) aniso . . . N
C2 .0559(7) .0493(4) .8739(4) .125(3) aniso . . . C
C3 .2986(6) .0693(4) .9117(3) .103(2) aniso . . . C
C4 .2092(5) .1578(2) .7885(2) .0620(10) aniso . . . C
C5 .2273(8) .0851(3) .7160(3) .114(2) aniso . . . C
C6 .0959(4) .2346(2) .7671(2) .0520(9) aniso . . . C
N7 .0937(3) .3121(2) .8318(2) .0506(8) aniso . . . N
C8 .2038(4) .3508(3) .8740(2) .0620(10) aniso . . . C
N9 .1679(4) .4273(2) .9196(2) .0640(10) aniso . . . N
C10 .0262(5) .4375(3) .9061(2) .072(2) aniso . . . C
C11 -.0211(4) .3677(3) .8520(3) .0680(10) aniso . . . C
C12 .1127(4) .2780(2) .6789(2) .0500(10) aniso . . . C
C13 .2216(4) .3422(2) .6600(2) .0590(10) aniso . . . C
C14 .2385(4) .3791(2) .5791(2) .0580(10) aniso . . . C
C15 .1489(4) .3521(2) .5141(2) .0540(10) aniso . . . C
C16 .0402(5) .2875(3) .5310(2) .0690(10) aniso . . . C
C17 .0230(4) .2514(3) .6135(2) .0670(10) aniso . . . C
N18 .1695(3) .3955(2) .4336(2) .0630(10) aniso . . . N
C19 .1512(4) .3510(2) .3572(2) .0540(10) aniso . . . C
S20 .19750(10) .41953(6) .26549(5) .0671(3) aniso . . . S
C21 .1544(4) .3181(3) .2044(2) .0570(10) aniso . . . C
C22 .1602(5) .3069(3) .1163(2) .0700(10) aniso . . . C
C23 .1221(5) .2184(3) .0815(2) .0740(10) aniso . . . C
C24 .0790(4) .1427(3) .1330(2) .0710(10) aniso . . . C
C25 .0726(4) .1533(3) .2208(2) .0630(10) aniso . . . C
C26 .1093(4) .2421(2) .2570(2) .0530(10) aniso . . . C
N27 .1075(3) .2622(2) .3444(2) .0567(9) aniso . . . N
H2A .0390 .0280 .9312 .157 iso calc C2 R H
H2B .0750 -.0061 .8384 .157 iso calc C2 R H
H2C -.0262 .0829 .8529 .157 iso calc C2 R H
H3A .2736 .0463 .9675 .129 iso calc C3 R H
H3B .3737 .1161 .9163 .129 iso calc C3 R H
H3C .3294 .0154 .8774 .129 iso calc C3 R H
H4 .2993 .1925 .7944 .077 iso calc C4 R H
H5A .2903 .0340 .7336 .143 iso calc C5 R H
H5B .2663 .1178 .6673 .143 iso calc C5 R H
H5C .1370 .0578 .7015 .143 iso calc C5 R H
H6 .0037 .2019 .7689 .065 iso calc C6 R H
H8 .2954 .3262 .8713 .077 iso calc C8 R H
H10 -.0301 .4856 .9305 .090 iso calc C10 R H
H11 -.1133 .3595 .8326 .085 iso calc C11 R H
H13 .2844 .3607 .7027 .074 iso calc C13 R H
H14 .3115 .4229 .5681 .072 iso calc C14 R H
H16 -.0209 .2682 .4877 .086 iso calc C16 R H
H17 -.0508 .2084 .6247 .083 iso calc C17 R H
H18 .1961 .4554 .4329 .079 iso calc N18 R H
H22 .1892 .3581 .0816 .087 iso calc C22 R H
H23 .1256 .2097 .0228 .092 iso calc C23 R H
H24 .0537 .0835 .1085 .088 iso calc C24 R H
H25 .0441 .1016 .2550 .078 iso calc C25 R H

loop_
_atom_site_aniso_label
_atom_site_aniso_U_11
_atom_site_aniso_U_22
_atom_site_aniso_U_33
_atom_site_aniso_U_12
_atom_site_aniso_U_13
_atom_site_aniso_U_23
N1 .081(2) .058(2) .059(2) -.006(2) -.012(2) .0090(10)
C2 .149(5) .112(4) .115(4) -.063(4) -.047(4) .058(3)
C3 .114(4) .109(3) .086(3) .019(4) -.016(3) .023(3)
C4 .080(3) .053(2) .052(2) .000(2) .000(2) -.0010(10)
C5 .198(6) .074(3) .071(3) .041(4) -.014(3) -.013(2)
C6 .061(2) .0490(10) .0460(10) -.0100(10) -.002(2) -.0020(10)
N7 .057(2) .0500(10) .0450(10) -.0070(10) .0030(10) .0010(10)
C8 .063(2) .064(2) .059(2) -.006(2) -.001(2) -.009(2)
N9 .086(3) .0560(10) .0500(10) -.011(2) .0040(10) -.0050(10)
C10 .089(3) .064(2) .061(2) .008(2) .020(2) -.004(2)
C11 .059(2) .071(2) .073(2) .000(2) .008(2) -.002(2)
C12 .056(2) .048(2) .047(2) -.0080(10) -.0010(10) -.0010(10)
C13 .066(2) .061(2) .050(2) -.016(2) -.007(2) .0030(10)
C14 .065(2) .055(2) .054(2) -.014(2) .002(2) .0020(10)
C15 .068(2) .051(2) .043(2) -.003(2) .0040(10) .0010(10)
C16 .078(3) .084(2) .045(2) -.025(2) -.007(2) .004(2)
C17 .072(3) .077(2) .050(2) -.028(2) -.001(2) .004(2)
N18 .087(2) .0560(10) .0460(10) -.012(2) .0000(10) .0030(10)
C19 .061(2) .053(2) .048(2) .001(2) .0030(10) .0020(10)
S20 .0939(7) .0577(4) .0497(4) -.0013(5) .0044(4) .0080(3)
C21 .060(2) .062(2) .049(2) .009(2) -.002(2) .0030(10)
C22 .083(3) .078(2) .049(2) .010(2) -.001(2) .005(2)
C23 .079(3) .092(3) .050(2) .011(2) -.004(2) -.006(2)
C24 .066(2) .080(2) .066(2) .007(2) -.007(2) -.021(2)
C25 .061(2) .064(2) .064(2) .001(2) .004(2) -.005(2)
C26 .051(2) .058(2) .049(2) .0050(10) -.0020(10) .0000(10)
N27 .063(2) .058(2) .0490(10) .0000(10) .0020(10) -.0010(10)

loop_
_atom_type_symbol
_atom_type_scat_dispersion_real
_atom_type_scat_dispersion_imag
_atom_type_scat_source
C .0181 .0091
;
International Tables for Crystallography (Vol. C)
;
H .0000 .0000
;
International Tables for Crystallography (Vol. C)
;
N .0311 .0180
;
International Tables for Crystallography (Vol. C)
;
S .3331 .5567
;
International Tables for Crystallography (Vol. C)
;

loop_
_geom_angle_atom_site_label_1
_geom_angle_atom_site_label_2
_geom_angle_atom_site_label_3
_geom_angle
_geom_angle_publ_flag
C2 N1 C3 110.8(4) no
C2 N1 C4 115.1(3) no
C3 N1 C4 112.7(3) no
N1 C2 H2A 109.5 no
N1 C2 H2B 109.5 no
N1 C2 H2C 109.5 no
H2A C2 H2B 109.5 no
H2A C2 H2C 109.5 no
H2B C2 H2C 109.5 no
N1 C3 H3A 109.5 no
N1 C3 H3B 109.5 no
N1 C3 H3C 109.5 no
H3A C3 H3B 109.5 no
H3A C3 H3C 109.5 no
H3B C3 H3C 109.5 no
N1 C4 C5 115.3(3) no
N1 C4 C6 108.9(3) no
N1 C4 H4 106.9 no
C5 C4 C6 111.3(3) no
C5 C4 H4 106.9 no
C6 C4 H4 106.9 no
C4 C5 H5A 109.5 no
C4 C5 H5B 109.5 no
C4 C5 H5C 109.5 no
H5A C5 H5B 109.5 no
H5A C5 H5C 109.5 no
H5B C5 H5C 109.5 no
C4 C6 N7 110.8(2) no
C4 C6 C12 113.3(3) no
C4 C6 H6 107.4 no
N7 C6 C12 110.4(2) no
N7 C6 H6 107.4 no
C12 C6 H6 107.4 no
C6 N7 C8 128.0(3) no
C6 N7 C11 125.2(3) no
C8 N7 C11 106.3(3) no
N7 C8 N9 112.6(3) no
N7 C8 H8 123.7 no
N9 C8 H8 123.7 no
C8 N9 C10 104.5(3) no
N9 C10 C11 110.4(4) no
N9 C10 H10 124.8 no
C11 C10 H10 124.8 no
N7 C11 C10 106.2(3) no
N7 C11 H11 126.9 no
C10 C11 H11 126.9 no
C6 C12 C13 121.5(3) no
C6 C12 C17 120.8(3) no
C13 C12 C17 117.7(3) no
C12 C13 C14 121.1(3) no
C12 C13 H13 119.4 no
C14 C13 H13 119.4 no
C13 C14 C15 120.9(3) no
C13 C14 H14 119.6 no
C15 C14 H14 119.6 no
C14 C15 C16 119.2(3) no
C14 C15 N18 117.7(3) no
C16 C15 N18 123.0(3) no
C15 C16 C17 119.4(3) no
C15 C16 H16 120.3 no
C17 C16 H16 120.3 no
C12 C17 C16 121.7(3) no
C12 C17 H17 119.2 no
C16 C17 H17 119.2 no
C15 N18 C19 125.8(3) no
C15 N18 H18 117.1 no
C19 N18 H18 117.1 no
N18 C19 S20 116.6(2) no
N18 C19 N27 126.7(3) no
S20 C19 N27 116.7(2) no
C19 S20 C21 88.1(2) no
S20 C21 C22 128.8(3) no
S20 C21 C26 110.0(3) no
C22 C21 C26 121.2(3) no
C21 C22 C23 118.7(3) no
C21 C22 H22 120.7 no
C23 C22 H22 120.7 no
C22 C23 C24 120.6(4) no
C22 C23 H23 119.7 no
C24 C23 H23 119.7 no
C23 C24 C25 121.1(3) no
C23 C24 H24 119.4 no
C25 C24 H24 119.4 no
C24 C25 C26 119.2(3) no
C24 C25 H25 120.4 no
C26 C25 H25 120.4 no
C21 C26 C25 119.3(3) no
C21 C26 N27 115.9(3) no
C25 C26 N27 124.8(3) no
C19 N27 C26 109.3(3) no

loop_
_geom_bond_atom_site_label_1
_geom_bond_atom_site_label_2
_geom_bond_distance
_geom_bond_publ_flag
N1 C2 1.449(7) no
N1 C3 1.447(6) no
N1 C4 1.480(4) no
C2 H2A .960 no
C2 H2B .960 no
C2 H2C .960 no
C3 H3A .960 no
C3 H3B .960 no
C3 H3C .960 no
C4 C5 1.523(6) no
C4 C6 1.539(5) no
C4 H4 .980 no
C5 H5A .960 no
C5 H5B .960 no
C5 H5C .960 no
C6 N7 1.472(4) no
C6 C12 1.517(4) no
C6 H6 .980 no
N7 C8 1.342(5) no
N7 C11 1.363(5) no
C8 N9 1.316(5) no
C8 H8 .930 no
N9 C10 1.362(6) no
C10 C11 1.356(6) no
C10 H10 .930 no
C11 H11 .930 no
C12 C13 1.387(5) no
C12 C17 1.379(5) no
C13 C14 1.378(5) no
C13 H13 .930 no
C14 C15 1.376(5) no
C14 H14 .930 no
C15 C16 1.382(5) no
C15 N18 1.411(4) no
C16 C17 1.397(5) no
C16 H16 .930 no
C17 H17 .930 no
N18 C19 1.357(4) no
N18 H18 .860 no
C19 S20 1.775(3) no
C19 N27 1.303(4) no
S20 C21 1.739(4) no
C21 C22 1.393(5) no
C21 C26 1.397(5) no
C22 C23 1.380(6) no
C22 H22 .930 no
C23 C24 1.378(6) no
C23 H23 .930 no
C24 C25 1.388(5) no
C24 H24 .930 no
C25 C26 1.389(5) no
C25 H25 .930 no
C26 N27 1.401(4) no

loop_
_geom_hbond_atom_site_label_D
_geom_hbond_atom_site_label_H
_geom_hbond_atom_site_label_A
_geom_hbond_site_symmetry_A
_geom_hbond_distance_DH
_geom_hbond_distance_HA
_geom_hbond_distance_DA
_geom_hbond_angle_DHA
N18 H18 N9 2_564 .86 2.07 2.884(4) 158
C22 H22 N9 1_554 .93 2.72 3.503(5) 142
C23 H23 N1 1_554 .93 2.74 3.614(5) 157

loop_
_geom_torsion_atom_site_label_1
_geom_torsion_atom_site_label_2
_geom_torsion_atom_site_label_3
_geom_torsion_atom_site_label_4
_geom_torsion
_geom_torsion_publ_flag
C3 N1 C2 H2A 54.2 no
C3 N1 C2 H2B -65.8 no
C3 N1 C2 H2C 174.2 no
C4 N1 C2 H2A -176.5 no
C4 N1 C2 H2B 63.5 no
C4 N1 C2 H2C -56.5 no
C2 N1 C3 H3A -53.2 no
C2 N1 C3 H3B -173.2 no
C2 N1 C3 H3C 66.8 no
C4 N1 C3 H3A 176.2 no
C4 N1 C3 H3B 56.2 no
C4 N1 C3 H3C -63.8 no
C2 N1 C4 C5 -53.5(5) no
C2 N1 C4 C6 72.5(4) no
C2 N1 C4 H4 -172.3 no
C3 N1 C4 C5 74.8(4) no
C3 N1 C4 C6 -159.2(3) no
C3 N1 C4 H4 -43.9 no
N1 C4 C5 H5A -48.7 no
N1 C4 C5 H5B -168.6 no
N1 C4 C5 H5C 71.4 no
C6 C4 C5 H5A -173.4 no
C6 C4 C5 H5B 66.6 no
C6 C4 C5 H5C -53.4 no
H4 C4 C5 H5A 70.1 no
H4 C4 C5 H5B -49.9 no
H4 C4 C5 H5C -169.9 no
N1 C4 C6 N7 59.8(3) no
N1 C4 C6 C12 -175.4(3) no
N1 C4 C6 H6 -57.1 no
C5 C4 C6 N7 -171.9(3) no
C5 C4 C6 C12 -47.2(4) no
C5 C4 C6 H6 71.2 no
H4 C4 C6 N7 -55.4 no
H4 C4 C6 C12 69.3 no
H4 C4 C6 H6 -172.3 no
C4 C6 N7 C8 36.3(4) no
C4 C6 N7 C11 -153.1(3) no
C12 C6 N7 C8 -90.0(4) no
C12 C6 N7 C11 80.5(4) no
H6 C6 N7 C8 153.3 no
H6 C6 N7 C11 -36.2 no
C4 C6 C12 C13 -72.1(4) no
C4 C6 C12 C17 105.1(4) no
N7 C6 C12 C13 52.8(4) no
N7 C6 C12 C17 -130.0(3) no
H6 C6 C12 C13 169.5 no
H6 C6 C12 C17 -13.2 no
C6 N7 C8 N9 171.8(3) no
C6 N7 C8 H8 -8.2 no
C11 N7 C8 N9 -.1(4) no
C11 N7 C8 H8 179.9 no
C6 N7 C11 C10 -172.5(3) no
C6 N7 C11 H11 7.5 no
C8 N7 C11 C10 -.3(4) no
C8 N7 C11 H11 179.8 no
N7 C8 N9 C10 .4(4) no
H8 C8 N9 C10 -179.6 no
C8 N9 C10 C11 -.6(4) no
C8 N9 C10 H10 179.4 no
N9 C10 C11 N7 .5(4) no
N9 C10 C11 H11 -179.5 no
H10 C10 C11 N7 -179.5 no
H10 C10 C11 H11 .5 no
C6 C12 C13 C14 178.1(3) no
C6 C12 C13 H13 -1.9 no
C17 C12 C13 C14 .8(5) no
C17 C12 C13 H13 -179.2 no
C6 C12 C17 C16 -177.4(3) no
C6 C12 C17 H17 2.6 no
C13 C12 C17 C16 .0(5) no
C13 C12 C17 H17 180.0 no
C12 C13 C14 C15 -1.0(5) no
C12 C13 C14 H14 179.0 no
H13 C13 C14 C15 179.0 no
H13 C13 C14 H14 -1.0 no
C13 C14 C15 C16 .4(5) no
C13 C14 C15 N18 177.8(3) no
H14 C14 C15 C16 -179.6 no
H14 C14 C15 N18 -2.2 no
C14 C15 C16 C17 .4(5) no
C14 C15 C16 H16 -179.6 no
N18 C15 C16 C17 -176.9(3) no
N18 C15 C16 H16 3.1 no
C14 C15 N18 C19 144.2(3) no
C14 C15 N18 H18 -35.8 no
C16 C15 N18 C19 -38.5(5) no
C16 C15 N18 H18 141.5 no
C15 C16 C17 C12 -.6(6) no
C15 C16 C17 H17 179.4 no
H16 C16 C17 C12 179.4 no
H16 C16 C17 H17 -.6 no
C15 N18 C19 S20 -175.3(3) no
C15 N18 C19 N27 2.3(5) no
H18 N18 C19 S20 4.7 no
H18 N18 C19 N27 -177.7 no
N18 C19 S20 C21 177.6(3) no
N27 C19 S20 C21 -.3(3) no
N18 C19 N27 C26 -177.2(3) no
S20 C19 N27 C26 .5(4) no
C19 S20 C21 C22 -180.0(4) no
C19 S20 C21 C26 .1(3) no
S20 C21 C22 C23 179.2(3) no
S20 C21 C22 H22 -.8 no
C26 C21 C22 C23 -.9(6) no
C26 C21 C22 H22 179.1 no
S20 C21 C26 C25 -178.6(3) no
S20 C21 C26 N27 .2(4) no
C22 C21 C26 C25 1.4(5) no
C22 C21 C26 N27 -179.8(3) no
C21 C22 C23 C24 .1(6) no
C21 C22 C23 H23 -179.9 no
H22 C22 C23 C24 -179.9 no
H22 C22 C23 H23 .1 no
C22 C23 C24 C25 .0(6) no
C22 C23 C24 H24 -180.0 no
H23 C23 C24 C25 -180.0 no
H23 C23 C24 H24 .0 no
C23 C24 C25 C26 .6(6) no
C23 C24 C25 H25 -179.4 no
H24 C24 C25 C26 -179.4 no
H24 C24 C25 H25 .6 no
C24 C25 C26 C21 -1.3(5) no
C24 C25 C26 N27 -180.0(3) no
H25 C25 C26 C21 178.7 no
H25 C25 C26 N27 .1 no
C21 C26 N27 C19 -.4(4) no
C25 C26 N27 C19 178.3(3) no
